data_4318451
loop_
_publ_author_name
'Stefan Nogai'
'Hubert Schmidbaur'

_publ_contact_author
;
    Prof. Dr. H. Schmidbaur
    Anorganisch-chemisches Institut
    der Technischen Universit\"at M\"unchen
    Lichtenbergstra\"se 4
    D-85747 Garching
    Germany
;
_publ_contact_author_email H.Schmidbaur@lrz.tu-muenchen.de
_publ_contact_author_fax '++49 89 2891-3125'
_publ_contact_author_phone '++49 89 2891-3130'
_publ_section_title
;
 Dichlorogallane (HGaCl2)2: Its Molecular Structure and Synthetic
 Potential
;
_journal_name_full 'Inorganic Chemistry'
_journal_page_first 4770
_journal_page_last 4774
_journal_paper_doi 10.1021/ic0203015
_journal_volume 41
_journal_year 2002
_chemical_formula_sum 'C12 H30 Br4 Ga2 P2'
_chemical_formula_weight 695.38
_chemical_name_systematic
;
  ?
;
_space_group_IT_number 14
_symmetry_cell_setting monoclinic
_symmetry_space_group_name_Hall '-P 2yn'
_symmetry_space_group_name_H-M 'P 1 21/n 1'
_atom_sites_solution_hydrogens geom
_atom_sites_solution_primary direct
_atom_sites_solution_secondary difmap
_audit_creation_method SHELXL-97
_cell_angle_alpha 90.00
_cell_angle_beta 92.0228(14)
_cell_angle_gamma 90.00
_cell_formula_units_Z 2
_cell_length_a 13.1721(5)
_cell_length_b 8.1498(3)
_cell_length_c 13.7591(6)
_cell_measurement_reflns_used 61557
_cell_measurement_temperature 143(2)
_cell_volume 1476.12(10)
_computing_cell_refinement DENZO
_computing_data_collection XPRESS
_computing_data_reduction SCALEPACK
_computing_molecular_graphics SHELXTL-PLUS
_computing_publication_material 'SHELXL-97 (Sheldrick, 1997)'
_computing_structure_refinement 'SHELXL-97 (Sheldrick, 1997)'
_computing_structure_solution 'SHELXS-97 (Sheldrick, 1990)'
_diffrn_ambient_temperature 143(2)
_diffrn_measured_fraction_theta_full 0.986
_diffrn_measured_fraction_theta_max 0.986
_diffrn_measurement_device_type 'NONIUS DIP 2020'
_diffrn_measurement_method phi-rotation
_diffrn_radiation_monochromator graphite
_diffrn_radiation_source 'fine-focus sealed tube'
_diffrn_radiation_type MoK\a
_diffrn_radiation_wavelength 0.71073
_diffrn_reflns_av_R_equivalents 0.0594
_diffrn_reflns_av_sigmaI/netI 0.0399
_diffrn_reflns_limit_h_max 16
_diffrn_reflns_limit_h_min -16
_diffrn_reflns_limit_k_max 10
_diffrn_reflns_limit_k_min -10
_diffrn_reflns_limit_l_max 17
_diffrn_reflns_limit_l_min -17
_diffrn_reflns_number 61557
_diffrn_reflns_theta_full 27.12
_diffrn_reflns_theta_max 27.12
_diffrn_reflns_theta_min 2.91
_exptl_absorpt_coefficient_mu 7.340
_exptl_absorpt_correction_T_max 0.822
_exptl_absorpt_correction_T_min 0.457
_exptl_absorpt_correction_type Delabs
_exptl_crystal_colour colourless
_exptl_crystal_density_diffrn 1.565
_exptl_crystal_density_method 'not measured'
_exptl_crystal_description plate
_exptl_crystal_F_000 668
_exptl_crystal_size_max 0.20
_exptl_crystal_size_mid 0.10
_exptl_crystal_size_min 0.10
_refine_diff_density_max 1.264
_refine_diff_density_min -0.759
_refine_diff_density_rms 0.154
_refine_ls_extinction_method none
_refine_ls_goodness_of_fit_ref 1.187
_refine_ls_hydrogen_treatment riding
_refine_ls_matrix_type full
_refine_ls_number_parameters 92
_refine_ls_number_reflns 3206
_refine_ls_number_restraints 0
_refine_ls_restrained_S_all 1.187
_refine_ls_R_factor_all 0.0665
_refine_ls_R_factor_gt 0.0588
_refine_ls_shift/su_max 0.000
_refine_ls_shift/su_mean 0.000
_refine_ls_structure_factor_coef Fsqd
_refine_ls_weighting_details 'calc w=1/[\s^2^(Fo^2^)+(0.0528P)^2^+9.7937P] where P=(Fo^2^+2Fc^2^)/3'
_refine_ls_weighting_scheme calc
_refine_ls_wR_factor_gt 0.1518
_refine_ls_wR_factor_ref 0.1559
_reflns_number_gt 2847
_reflns_number_total 3206
_reflns_threshold_expression >2sigma(I)
_cod_data_source_file ic0203015_3.cif
_cod_data_source_block nog13cos
_cod_database_code 4318451

loop_
_symmetry_equiv_pos_as_xyz
'x, y, z'
'-x+1/2, y+1/2, -z+1/2'
'-x, -y, -z'
'x-1/2, -y-1/2, z-1/2'

loop_
_atom_site_label
_atom_site_type_symbol
_atom_site_fract_x
_atom_site_fract_y
_atom_site_fract_z
_atom_site_U_iso_or_equiv
_atom_site_adp_type
_atom_site_occupancy
_atom_site_symmetry_multiplicity
_atom_site_calc_flag
_atom_site_refinement_flags
_atom_site_disorder_assembly
_atom_site_disorder_group
Ga1 Ga 0.50295(6) 0.01835(9) 0.08758(5) 0.0296(2) Uani 1 1 d . . .
Br1 Br 0.65476(6) 0.14460(10) 0.14685(6) 0.0432(2) Uani 1 1 d . . .
Br2 Br 0.36752(6) 0.17794(11) 0.14716(6) 0.0471(2) Uani 1 1 d . . .
P1 P 0.49486(15) -0.2232(2) 0.18681(13) 0.0344(4) Uani 1 1 d . . .
C12 C 0.3032(7) -0.3324(12) 0.1215(7) 0.057(2) Uani 1 1 d . . .
H12A H 0.2344 -0.3620 0.1400 0.086 Uiso 1 1 calc R . .
H12B H 0.3350 -0.4267 0.0904 0.086 Uiso 1 1 calc R . .
H12C H 0.2997 -0.2401 0.0758 0.086 Uiso 1 1 calc R . .
C21 C 0.5627(9) -0.1987(12) 0.3031(6) 0.059(2) Uani 1 1 d . . .
H21A H 0.5712 -0.3078 0.3340 0.071 Uiso 1 1 calc R . .
H21B H 0.6313 -0.1544 0.2918 0.071 Uiso 1 1 calc R . .
C31 C 0.5518(7) -0.3961(10) 0.1279(6) 0.049(2) Uani 1 1 d . . .
H31A H 0.5400 -0.4959 0.1669 0.059 Uiso 1 1 calc R . .
H31B H 0.5177 -0.4120 0.0633 0.059 Uiso 1 1 calc R . .
C32 C 0.6667(7) -0.3763(11) 0.1147(6) 0.0492(19) Uani 1 1 d . . .
H32A H 0.6931 -0.4741 0.0827 0.074 Uiso 1 1 calc R . .
H32B H 0.7013 -0.3627 0.1785 0.074 Uiso 1 1 calc R . .
H32C H 0.6790 -0.2794 0.0746 0.074 Uiso 1 1 calc R . .
C11 C 0.3663(7) -0.2831(11) 0.2121(6) 0.053(2) Uani 1 1 d . . .
H11A H 0.3686 -0.3766 0.2581 0.064 Uiso 1 1 calc R . .
H11B H 0.3322 -0.1906 0.2443 0.064 Uiso 1 1 calc R . .
C22 C 0.5087(10) -0.0844(14) 0.3730(6) 0.077(3) Uani 1 1 d . . .
H22A H 0.5484 -0.0769 0.4344 0.116 Uiso 1 1 calc R . .
H22B H 0.4411 -0.1283 0.3854 0.116 Uiso 1 1 calc R . .
H22C H 0.5019 0.0249 0.3439 0.116 Uiso 1 1 calc R . .

loop_
_atom_site_aniso_label
_atom_site_aniso_U_11
_atom_site_aniso_U_22
_atom_site_aniso_U_33
_atom_site_aniso_U_23
_atom_site_aniso_U_13
_atom_site_aniso_U_12
Ga1 0.0338(4) 0.0307(4) 0.0243(4) 0.0004(3) 0.0013(3) 0.0003(3)
Br1 0.0429(4) 0.0438(5) 0.0423(4) -0.0008(3) -0.0055(3) -0.0093(3)
Br2 0.0480(5) 0.0490(5) 0.0448(4) -0.0008(3) 0.0103(3) 0.0144(3)
P1 0.0462(11) 0.0272(9) 0.0300(9) 0.0006(7) 0.0030(7) -0.0014(7)
C12 0.050(5) 0.064(6) 0.058(5) 0.002(4) 0.000(4) -0.002(4)
C21 0.092(7) 0.051(5) 0.033(4) 0.004(4) -0.010(4) 0.001(5)
C31 0.060(5) 0.040(4) 0.049(5) -0.008(4) 0.001(4) 0.001(4)
C32 0.056(5) 0.044(5) 0.048(5) 0.001(4) 0.002(4) 0.007(4)
C11 0.060(5) 0.048(5) 0.052(5) 0.004(4) 0.016(4) -0.014(4)
C22 0.132(11) 0.068(7) 0.033(4) -0.007(4) 0.005(5) -0.010(7)

loop_
_atom_type_symbol
_atom_type_description
_atom_type_scat_dispersion_real
_atom_type_scat_dispersion_imag
_atom_type_scat_source
C C 0.0033 0.0016 'International Tables Vol C Tables 4.2.6.8 and 6.1.1.4'
H H 0.0000 0.0000 'International Tables Vol C Tables 4.2.6.8 and 6.1.1.4'
P P 0.1023 0.0942 'International Tables Vol C Tables 4.2.6.8 and 6.1.1.4'
Ga Ga 0.2307 1.6083 'International Tables Vol C Tables 4.2.6.8 and 6.1.1.4'
Br Br -0.2901 2.4595 'International Tables Vol C Tables 4.2.6.8 and 6.1.1.4'

loop_
_geom_angle_atom_site_label_1
_geom_angle_atom_site_label_2
_geom_angle_atom_site_label_3
_geom_angle
_geom_angle_site_symmetry_1
_geom_angle_site_symmetry_3
_geom_angle_publ_flag
Br1 Ga1 Br2 106.16(4) . . ?
Br1 Ga1 P1 102.38(6) . . ?
Br2 Ga1 P1 101.75(6) . . ?
Br1 Ga1 Ga1 113.11(5) . 3_655 ?
Br2 Ga1 Ga1 114.32(5) . 3_655 ?
P1 Ga1 Ga1 117.60(6) . 3_655 ?
C31 P1 C11 106.4(4) . . ?
C31 P1 C21 106.4(4) . . ?
C11 P1 C21 107.2(5) . . ?
C31 P1 Ga1 111.0(3) . . ?
C11 P1 Ga1 113.1(3) . . ?
C21 P1 Ga1 112.4(3) . . ?
C11 C12 H12A 109.5 . . ?
C11 C12 H12B 109.5 . . ?
H12A C12 H12B 109.5 . . ?
C11 C12 H12C 109.5 . . ?
H12A C12 H12C 109.5 . . ?
H12B C12 H12C 109.5 . . ?
C22 C21 P1 113.2(8) . . ?
C22 C21 H21A 108.9 . . ?
P1 C21 H21A 108.9 . . ?
C22 C21 H21B 108.9 . . ?
P1 C21 H21B 108.9 . . ?
H21A C21 H21B 107.7 . . ?
C32 C31 P1 113.4(6) . . ?
C32 C31 H31A 108.9 . . ?
P1 C31 H31A 108.9 . . ?
C32 C31 H31B 108.9 . . ?
P1 C31 H31B 108.9 . . ?
H31A C31 H31B 107.7 . . ?
C31 C32 H32A 109.5 . . ?
C31 C32 H32B 109.5 . . ?
H32A C32 H32B 109.5 . . ?
C31 C32 H32C 109.5 . . ?
H32A C32 H32C 109.5 . . ?
H32B C32 H32C 109.5 . . ?
C12 C11 P1 113.6(6) . . ?
C12 C11 H11A 108.8 . . ?
P1 C11 H11A 108.8 . . ?
C12 C11 H11B 108.8 . . ?
P1 C11 H11B 108.8 . . ?
H11A C11 H11B 107.7 . . ?
C21 C22 H22A 109.5 . . ?
C21 C22 H22B 109.5 . . ?
H22A C22 H22B 109.5 . . ?
C21 C22 H22C 109.5 . . ?
H22A C22 H22C 109.5 . . ?
H22B C22 H22C 109.5 . . ?

loop_
_geom_bond_atom_site_label_1
_geom_bond_atom_site_label_2
_geom_bond_distance
_geom_bond_site_symmetry_2
_geom_bond_publ_flag
Ga1 Br1 2.3680(10) . ?
Ga1 Br2 2.3768(10) . ?
Ga1 P1 2.4000(19) . ?
Ga1 Ga1 2.4269(13) 3_655 ?
P1 C31 1.802(8) . ?
P1 C11 1.808(9) . ?
P1 C21 1.816(9) . ?
C12 C11 1.528(13) . ?
C12 H12A 0.9800 . ?
C12 H12B 0.9800 . ?
C12 H12C 0.9800 . ?
C21 C22 1.532(14) . ?
C21 H21A 0.9900 . ?
C21 H21B 0.9900 . ?
C31 C32 1.540(12) . ?
C31 H31A 0.9900 . ?
C31 H31B 0.9900 . ?
C32 H32A 0.9800 . ?
C32 H32B 0.9800 . ?
C32 H32C 0.9800 . ?
C11 H11A 0.9900 . ?
C11 H11B 0.9900 . ?
C22 H22A 0.9800 . ?
C22 H22B 0.9800 . ?
C22 H22C 0.9800 . ?

loop_
_geom_torsion_atom_site_label_1
_geom_torsion_atom_site_label_2
_geom_torsion_atom_site_label_3
_geom_torsion_atom_site_label_4
_geom_torsion
_geom_torsion_site_symmetry_1
_geom_torsion_site_symmetry_2
_geom_torsion_site_symmetry_3
_geom_torsion_site_symmetry_4
_geom_torsion_publ_flag
Br1 Ga1 P1 C31 -93.7(3) . . . . ?
Br2 Ga1 P1 C31 156.7(3) . . . . ?
Ga1 Ga1 P1 C31 31.0(3) 3_655 . . . ?
Br1 Ga1 P1 C11 146.9(3) . . . . ?
Br2 Ga1 P1 C11 37.2(3) . . . . ?
Ga1 Ga1 P1 C11 -88.5(3) 3_655 . . . ?
Br1 Ga1 P1 C21 25.3(4) . . . . ?
Br2 Ga1 P1 C21 -84.3(4) . . . . ?
Ga1 Ga1 P1 C21 150.0(4) 3_655 . . . ?
C31 P1 C21 C22 -166.2(7) . . . . ?
C11 P1 C21 C22 -52.7(8) . . . . ?
Ga1 P1 C21 C22 72.1(8) . . . . ?
C11 P1 C31 C32 -171.4(6) . . . . ?
C21 P1 C31 C32 -57.3(7) . . . . ?
Ga1 P1 C31 C32 65.2(7) . . . . ?
C31 P1 C11 C12 -58.3(8) . . . . ?
C21 P1 C11 C12 -171.8(7) . . . . ?
Ga1 P1 C11 C12 63.8(7) . . . . ?
